data_4129896
loop_
_publ_author_name
'Carrera, Elisa I.'
'Lanterna, Anabel E.'
'Lough, Alan J.'
'Scaiano, Juan C.'
'Seferos, Dwight S.'

_publ_section_title
;
 A Mechanistic Study of Halogen Addition and Photoelimination from
 \p-Conjugated Tellurophenes.
;
_journal_issue 8
_journal_name_full 'Journal of the American Chemical Society'
_journal_page_first 2678
_journal_page_last 2689
_journal_paper_doi 10.1021/jacs.5b11649
_journal_volume 138
_journal_year 2016
_chemical_formula_moiety 'C18 H10 Br2 F6 Te'
_chemical_formula_sum 'C18 H10 Br2 F6 Te'
_chemical_formula_weight 627.68
_space_group_crystal_system monoclinic
_space_group_IT_number 15
_space_group_name_Hall '-C 2yc'
_space_group_name_H-M_alt 'C 1 2/c 1'
_atom_sites_solution_hydrogens geom
_audit_creation_method SHELXL-2014/7
_cell_angle_alpha 90
_cell_angle_beta 94.119(2)
_cell_angle_gamma 90
_cell_formula_units_Z 4
_cell_length_a 25.7637(16)
_cell_length_b 9.6107(6)
_cell_length_c 7.6918(5)
_cell_measurement_reflns_used 6990
_cell_measurement_temperature 147(2)
_cell_measurement_theta_max 27.52
_cell_measurement_theta_min 2.26
_cell_volume 1899.6(2)
_computing_cell_refinement APEX2
_computing_data_collection 'APEX2 (Bruker, 2014)'
_computing_data_reduction 'SAINT (Bruker, 2014)'
_computing_molecular_graphics 'PLATON (Spek, 2009)'
_computing_publication_material 'SHELXTL (Sheldrick, 2008)'
_computing_structure_refinement 'SHELXL-2014/7 (Sheldrick, 2015)'
_computing_structure_solution 'SHELXT (Sheldrick, 2008)'
_diffrn_ambient_temperature 147(2)
_diffrn_measured_fraction_theta_full 1.000
_diffrn_measured_fraction_theta_max 0.997
_diffrn_measurement_device_type 'Bruker Kappa APEX-DUO CCD'
_diffrn_measurement_method '\f and \w scans'
_diffrn_radiation_type MoK\a
_diffrn_radiation_wavelength 0.71073
_diffrn_reflns_av_R_equivalents 0.0324
_diffrn_reflns_av_unetI/netI 0.0209
_diffrn_reflns_Laue_measured_fraction_full 1.000
_diffrn_reflns_Laue_measured_fraction_max 0.997
_diffrn_reflns_limit_h_max 33
_diffrn_reflns_limit_h_min -33
_diffrn_reflns_limit_k_max 12
_diffrn_reflns_limit_k_min -12
_diffrn_reflns_limit_l_max 10
_diffrn_reflns_limit_l_min -9
_diffrn_reflns_number 13753
_diffrn_reflns_point_group_measured_fraction_full 1.000
_diffrn_reflns_point_group_measured_fraction_max 0.997
_diffrn_reflns_theta_full 25.242
_diffrn_reflns_theta_max 27.559
_diffrn_reflns_theta_min 1.585
_diffrn_source 'sealed tube with Bruker Triumph monochromator'
_exptl_absorpt_coefficient_mu 5.829
_exptl_absorpt_correction_T_max 0.7456
_exptl_absorpt_correction_T_min 0.4300
_exptl_absorpt_correction_type multi-scan
_exptl_absorpt_process_details 'SADABS (Sheldrick, 1996)'
_exptl_crystal_colour orange
_exptl_crystal_density_diffrn 2.195
_exptl_crystal_description plate
_exptl_crystal_F_000 1176
_exptl_crystal_size_max 0.350
_exptl_crystal_size_mid 0.290
_exptl_crystal_size_min 0.010
_refine_diff_density_max 0.737
_refine_diff_density_min -0.612
_refine_diff_density_rms 0.092
_refine_ls_extinction_method none
_refine_ls_goodness_of_fit_ref 1.059
_refine_ls_hydrogen_treatment constr
_refine_ls_matrix_type full
_refine_ls_number_parameters 136
_refine_ls_number_reflns 2184
_refine_ls_number_restraints 3
_refine_ls_restrained_S_all 1.062
_refine_ls_R_factor_all 0.0279
_refine_ls_R_factor_gt 0.0208
_refine_ls_shift/su_max 0.001
_refine_ls_shift/su_mean 0.000
_refine_ls_structure_factor_coef Fsqd
_refine_ls_weighting_details 'w=1/[\s^2^(Fo^2^)+(0.0167P)^2^+6.2743P] where P=(Fo^2^+2Fc^2^)/3'
_refine_ls_weighting_scheme calc
_refine_ls_wR_factor_gt 0.0467
_refine_ls_wR_factor_ref 0.0502
_reflns_Friedel_coverage 0.000
_reflns_number_gt 1911
_reflns_number_total 2184
_reflns_threshold_expression 'I > 2\s(I)'
_cod_data_source_file ja5b11649_si_003.cif
_cod_data_source_block d15106
_cod_original_sg_symbol_H-M 'C 2/c'
_cod_database_code 4129896
_shelx_shelxl_version_number 2014/7
_shelx_space_group_comment
; 
The symmetry employed for this shelxl refinement is uniquely defined 
by the following loop, which should always be used as a source of 
symmetry information in preference to the above space-group names. 
They are only intended as comments. 
;
_shelx_estimated_absorpt_t_min 0.235
_shelx_estimated_absorpt_t_max 0.944

loop_
_space_group_symop_operation_xyz
'x, y, z'
'-x, y, -z+1/2'
'x+1/2, y+1/2, z'
'-x+1/2, y+1/2, -z+1/2'
'-x, -y, -z'
'x, -y, z-1/2'
'-x+1/2, -y+1/2, -z'
'x+1/2, -y+1/2, z-1/2'

loop_
_atom_site_label
_atom_site_type_symbol
_atom_site_fract_x
_atom_site_fract_y
_atom_site_fract_z
_atom_site_U_iso_or_equiv
_atom_site_adp_type
_atom_site_occupancy
_atom_site_site_symmetry_order
_atom_site_calc_flag
_atom_site_refinement_flags_posn
_atom_site_refinement_flags_adp
_atom_site_refinement_flags_occupancy
Te1 Te 0.5000 0.16891(2) 0.2500 0.01562(7) Uani 1 2 d S T P
Br1 Br 0.44482(2) 0.18050(2) -0.05635(4) 0.02507(8) Uani 1 1 d . . .
F1 F 0.70007(13) 0.2801(6) -0.4284(4) 0.103(2) Uani 0.843(6) 1 d . . P
F2 F 0.7314(2) 0.1162(4) -0.2743(8) 0.143(3) Uani 0.843(6) 1 d . . P
F3 F 0.75634(12) 0.3196(5) -0.2335(6) 0.0990(19) Uani 0.843(6) 1 d . . P
F1A F 0.7010(5) 0.1535(13) -0.3908(15) 0.035(4) Uiso 0.157(6) 1 d D . P
F2A F 0.7567(4) 0.1886(16) -0.2055(18) 0.042(4) Uiso 0.157(6) 1 d D . P
F3A F 0.7299(7) 0.3521(12) -0.351(2) 0.051(5) Uiso 0.157(6) 1 d D . P
C1 C 0.52326(10) 0.4563(2) 0.2032(3) 0.0190(5) Uani 1 1 d . . .
H1 H 0.5382 0.5421 0.1711 0.023 Uiso 1 1 calc R U .
C2 C 0.54563(10) 0.3355(2) 0.1610(3) 0.0179(5) Uani 1 1 d . . .
C3 C 0.59098(10) 0.3107(2) 0.0615(3) 0.0185(5) Uani 1 1 d . . .
C4 C 0.60809(11) 0.1763(3) 0.0279(4) 0.0249(6) Uani 1 1 d . . .
H4A H 0.5915 0.0992 0.0777 0.030 Uiso 1 1 calc R U .
C5 C 0.64883(11) 0.1533(3) -0.0766(4) 0.0271(6) Uani 1 1 d . . .
H5A H 0.6598 0.0611 -0.0995 0.033 Uiso 1 1 calc R U .
C6 C 0.67346(11) 0.2658(3) -0.1475(4) 0.0263(6) Uani 1 1 d . . .
C7 C 0.65839(11) 0.4003(3) -0.1099(4) 0.0258(6) Uani 1 1 d . . .
H7A H 0.6763 0.4772 -0.1551 0.031 Uiso 1 1 calc R U .
C8 C 0.61758(10) 0.4231(3) -0.0075(4) 0.0224(5) Uani 1 1 d . . .
H8A H 0.6073 0.5157 0.0168 0.027 Uiso 1 1 calc R U .
C9 C 0.71514(12) 0.2429(3) -0.2707(4) 0.0363(7) Uani 1 1 d D . .

loop_
_atom_site_aniso_label
_atom_site_aniso_U_11
_atom_site_aniso_U_22
_atom_site_aniso_U_33
_atom_site_aniso_U_23
_atom_site_aniso_U_13
_atom_site_aniso_U_12
Te1 0.02121(12) 0.00941(10) 0.01650(12) 0.000 0.00314(9) 0.000
Br1 0.03600(17) 0.01566(13) 0.02240(16) -0.00007(9) -0.00591(12) -0.00530(10)
F1 0.053(2) 0.230(6) 0.0289(17) 0.023(2) 0.0194(15) 0.051(3)
F2 0.172(5) 0.052(2) 0.226(6) 0.039(3) 0.171(5) 0.049(3)
F3 0.0383(17) 0.171(5) 0.092(3) -0.061(3) 0.0344(19) -0.043(2)
C1 0.0258(13) 0.0121(10) 0.0187(13) -0.0004(9) -0.0020(11) -0.0043(9)
C2 0.0208(12) 0.0146(11) 0.0182(13) 0.0022(9) 0.0005(10) -0.0039(9)
C3 0.0216(12) 0.0177(12) 0.0159(13) 0.0005(9) -0.0008(10) -0.0008(9)
C4 0.0275(14) 0.0170(12) 0.0307(16) 0.0007(10) 0.0053(12) -0.0011(10)
C5 0.0268(14) 0.0236(13) 0.0311(16) -0.0014(12) 0.0030(12) 0.0039(11)
C6 0.0218(13) 0.0342(15) 0.0231(15) 0.0008(12) 0.0032(11) 0.0000(11)
C7 0.0250(14) 0.0267(14) 0.0257(15) 0.0053(11) 0.0026(11) -0.0038(11)
C8 0.0258(14) 0.0164(11) 0.0251(15) 0.0010(10) 0.0033(11) -0.0013(10)
C9 0.0304(16) 0.0420(18) 0.0378(19) 0.0010(14) 0.0105(14) 0.0023(13)

loop_
_atom_type_symbol
_atom_type_description
_atom_type_scat_dispersion_real
_atom_type_scat_dispersion_imag
_atom_type_scat_source
C C 0.0033 0.0016 'International Tables Vol C Tables 4.2.6.8 and 6.1.1.4'
H H 0.0000 0.0000 'International Tables Vol C Tables 4.2.6.8 and 6.1.1.4'
F F 0.0171 0.0103 'International Tables Vol C Tables 4.2.6.8 and 6.1.1.4'
Br Br -0.2901 2.4595 'International Tables Vol C Tables 4.2.6.8 and 6.1.1.4'
Te Te -0.5308 1.6751 'International Tables Vol C Tables 4.2.6.8 and 6.1.1.4'

loop_
_geom_angle_atom_site_label_1
_geom_angle_atom_site_label_2
_geom_angle_atom_site_label_3
_geom_angle
_geom_angle_site_symmetry_1
_geom_angle_site_symmetry_3
C2 Te1 C2 82.41(14) . 2_655
C2 Te1 Br1 87.48(7) . .
C2 Te1 Br1 88.92(7) 2_655 .
C2 Te1 Br1 88.92(7) . 2_655
C2 Te1 Br1 87.48(7) 2_655 2_655
Br1 Te1 Br1 175.210(13) . 2_655
F3A F1 F1A 117.2(8) . .
F3A F1 C9 62.7(6) . .
F1A F1 C9 61.1(5) . .
F2A F2 F1A 121.2(8) . .
F2A F2 C9 64.0(5) . .
F1A F2 C9 62.6(5) . .
F3A F3 F2A 113.7(8) . .
F3A F3 C9 63.2(5) . .
F2A F3 C9 58.5(5) . .
F2 F1A F1 117.6(8) . .
F2 F1A C9 62.0(5) . .
F1 F1A C9 61.3(5) . .
F2 F2A C9 66.5(6) . .
F2 F2A F3 124.2(9) . .
C9 F2A F3 61.9(6) . .
F3 F3A F1 125.5(9) . .
F3 F3A C9 65.0(6) . .
F1 F3A C9 63.6(6) . .
C2 C1 C1 120.41(15) . 2_655
C2 C1 H1 119.8 . .
C1 C1 H1 119.8 2_655 .
C1 C2 C3 129.8(2) . .
C1 C2 Te1 108.38(18) . .
C3 C2 Te1 121.74(17) . .
C4 C3 C8 118.3(2) . .
C4 C3 C2 121.6(2) . .
C8 C3 C2 120.1(2) . .
C5 C4 C3 121.2(2) . .
C5 C4 H4A 119.4 . .
C3 C4 H4A 119.4 . .
C4 C5 C6 119.4(2) . .
C4 C5 H5A 120.3 . .
C6 C5 H5A 120.3 . .
C5 C6 C7 120.2(3) . .
C5 C6 C9 120.2(3) . .
C7 C6 C9 119.5(3) . .
C8 C7 C6 120.3(2) . .
C8 C7 H7A 119.8 . .
C6 C7 H7A 119.8 . .
C7 C8 C3 120.5(2) . .
C7 C8 H8A 119.8 . .
C3 C8 H8A 119.8 . .
F2A C9 F3A 104.8(10) . .
F2A C9 F2 49.5(7) . .
F3A C9 F2 130.7(7) . .
F2A C9 F1A 101.3(9) . .
F3A C9 F1A 106.1(10) . .
F2 C9 F1A 55.4(6) . .
F2A C9 F1 132.3(7) . .
F3A C9 F1 53.7(8) . .
F2 C9 F1 108.4(4) . .
F1A C9 F1 57.7(6) . .
F2A C9 F3 59.6(7) . .
F3A C9 F3 51.8(8) . .
F2 C9 F3 106.1(4) . .
F1A C9 F3 135.4(6) . .
F1 C9 F3 103.5(4) . .
F2A C9 C6 115.9(7) . .
F3A C9 C6 115.6(7) . .
F2 C9 C6 113.7(3) . .
F1A C9 C6 111.8(6) . .
F1 C9 C6 111.8(3) . .
F3 C9 C6 112.7(3) . .

loop_
_geom_bond_atom_site_label_1
_geom_bond_atom_site_label_2
_geom_bond_distance
_geom_bond_site_symmetry_2
Te1 C2 2.129(2) .
Te1 C2 2.129(2) 2_655
Te1 Br1 2.6654(3) .
Te1 Br1 2.6654(3) 2_655
F1 F3A 1.167(16) .
F1 F1A 1.250(13) .
F1 C9 1.298(5) .
F2 F2A 1.068(13) .
F2 F1A 1.201(12) .
F2 C9 1.288(5) .
F3 F3A 1.134(16) .
F3 F2A 1.277(14) .
F3 C9 1.307(4) .
F1A C9 1.295(8) .
F2A C9 1.263(8) .
F3A C9 1.288(9) .
C1 C2 1.346(3) .
C1 C1 1.441(5) 2_655
C1 H1 0.9500 .
C2 C3 1.462(4) .
C3 C4 1.394(3) .
C3 C8 1.404(3) .
C4 C5 1.385(4) .
C4 H4A 0.9500 .
C5 C6 1.385(4) .
C5 H5A 0.9500 .
C6 C7 1.386(4) .
C6 C9 1.498(4) .
C7 C8 1.376(4) .
C7 H7A 0.9500 .
C8 H8A 0.9500 .

loop_
_geom_torsion_atom_site_label_1
_geom_torsion_atom_site_label_2
_geom_torsion_atom_site_label_3
_geom_torsion_atom_site_label_4
_geom_torsion
_geom_torsion_site_symmetry_1
F2A F2 F1A F1 -0.1(16) .
C9 F2 F1A F1 26.8(7) .
F2A F2 F1A C9 -26.9(11) .
F3A F1 F1A F2 2.2(15) .
C9 F1 F1A F2 -27.0(7) .
F3A F1 F1A C9 29.2(10) .
F1A F2 F2A C9 26.6(11) .
F1A F2 F2A F3 2.8(19) .
C9 F2 F2A F3 -23.8(10) .
F3A F3 F2A F2 -7.3(19) .
C9 F3 F2A F2 24.8(10) .
F3A F3 F2A C9 -32.2(10) .
F2A F3 F3A F1 9.9(19) .
C9 F3 F3A F1 -20.7(11) .
F2A F3 F3A C9 30.6(10) .
F1A F1 F3A F3 -7.8(19) .
C9 F1 F3A F3 21.0(11) .
F1A F1 F3A C9 -28.7(10) .
C1 C1 C2 C3 177.1(3) 2_655
C1 C1 C2 Te1 1.2(4) 2_655
C1 C2 C3 C4 -178.8(3) .
Te1 C2 C3 C4 -3.4(4) .
C1 C2 C3 C8 -0.7(4) .
Te1 C2 C3 C8 174.7(2) .
C8 C3 C4 C5 -2.7(4) .
C2 C3 C4 C5 175.4(3) .
C3 C4 C5 C6 0.8(5) .
C4 C5 C6 C7 1.8(4) .
C4 C5 C6 C9 -175.8(3) .
C5 C6 C7 C8 -2.5(4) .
C9 C6 C7 C8 175.1(3) .
C6 C7 C8 C3 0.6(4) .
C4 C3 C8 C7 2.0(4) .
C2 C3 C8 C7 -176.1(3) .
F2 F2A C9 F3A -131.4(10) .
F3 F2A C9 F3A 26.3(9) .
F3 F2A C9 F2 157.7(10) .
F2 F2A C9 F1A -21.2(10) .
F3 F2A C9 F1A 136.5(7) .
F2 F2A C9 F1 -77.5(12) .
F3 F2A C9 F1 80.3(10) .
F2 F2A C9 F3 -157.7(10) .
F2 F2A C9 C6 99.9(7) .
F3 F2A C9 C6 -102.3(6) .
F3 F3A C9 F2A -29.1(10) .
F1 F3A C9 F2A 132.1(9) .
F3 F3A C9 F2 -77.9(11) .
F1 F3A C9 F2 83.4(11) .
F3 F3A C9 F1A -135.8(8) .
F1 F3A C9 F1A 25.5(9) .
F3 F3A C9 F1 -161.2(11) .
F1 F3A C9 F3 161.2(11) .
F3 F3A C9 C6 99.7(7) .
F1 F3A C9 C6 -99.1(7) .
F1A F2 C9 F2A -154.4(12) .
F2A F2 C9 F3A 73.0(15) .
F1A F2 C9 F3A -81.5(13) .
F2A F2 C9 F1A 154.4(12) .
F2A F2 C9 F1 130.5(10) .
F1A F2 C9 F1 -24.0(7) .
F2A F2 C9 F3 19.9(10) .
F1A F2 C9 F3 -134.6(8) .
F2A F2 C9 C6 -104.6(9) .
F1A F2 C9 C6 101.0(7) .
F2 F1A C9 F2A 19.5(9) .
F1 F1A C9 F2A -133.3(8) .
F2 F1A C9 F3A 128.7(9) .
F1 F1A C9 F3A -24.2(9) .
F1 F1A C9 F2 -152.9(8) .
F2 F1A C9 F1 152.9(8) .
F2 F1A C9 F3 77.3(10) .
F1 F1A C9 F3 -75.6(10) .
F2 F1A C9 C6 -104.4(5) .
F1 F1A C9 C6 102.7(5) .
F3A F1 C9 F2A -76.0(14) .
F1A F1 C9 F2A 74.7(12) .
F1A F1 C9 F3A 150.7(11) .
F3A F1 C9 F2 -127.4(9) .
F1A F1 C9 F2 23.3(7) .
F3A F1 C9 F1A -150.7(11) .
F3A F1 C9 F3 -15.1(9) .
F1A F1 C9 F3 135.7(7) .
F3A F1 C9 C6 106.5(9) .
F1A F1 C9 C6 -102.7(7) .
F3A F3 C9 F2A 146.9(12) .
F2A F3 C9 F3A -146.9(12) .
F3A F3 C9 F2 129.5(9) .
F2A F3 C9 F2 -17.4(8) .
F3A F3 C9 F1A 72.7(13) .
F2A F3 C9 F1A -74.2(13) .
F3A F3 C9 F1 15.4(9) .
F2A F3 C9 F1 -131.5(8) .
F3A F3 C9 C6 -105.5(9) .
F2A F3 C9 C6 107.6(8) .
C5 C6 C9 F2A -67.4(9) .
C7 C6 C9 F2A 115.0(9) .
C5 C6 C9 F3A 169.5(10) .
C7 C6 C9 F3A -8.2(11) .
C5 C6 C9 F2 -12.5(6) .
C7 C6 C9 F2 169.8(5) .
C5 C6 C9 F1A 48.0(8) .
C7 C6 C9 F1A -129.7(8) .
C5 C6 C9 F1 110.5(4) .
C7 C6 C9 F1 -67.1(5) .
C5 C6 C9 F3 -133.4(4) .
C7 C6 C9 F3 49.0(5) .
